data_4315781
loop_
_publ_author_name
'Prangya Parimita Sahoo'
'Etienne Gaudin'
'Jacques Darriet'
'T. N. Guru Row'

_publ_contact_author_address
; 
Prof. T. N. Guru Row
Solid State and Structural Chemistry Unit
Indian Institute of Science
Bangalore 560012
India 
;
_publ_contact_author_email ssctng@sscu.iisc.ernet.in
_publ_contact_author_fax '(91) 80 2360 1310'
_publ_contact_author_name
;
Prof. T. N. Guru Row
;
_publ_contact_author_phone '(91) 80 2293 2796'
_publ_section_title
;
 Synthesis, Characterization, and Crystallographic Study of the
 PbO-Bi2O3-V2O5 System: Pb3-xBi2x/3V2O8 (0.20 <=x<= 0.50)
;
_journal_name_full 'Inorganic Chemistry'
_journal_page_first 5603
_journal_page_last 5610
_journal_paper_doi 10.1021/ic100488t
_journal_volume 49
_journal_year 2010
_chemical_formula_moiety 'Bi O24 Pb7.50 V6'
_chemical_formula_sum 'Bi0.333 O8 Pb2.5 V2'
_chemical_formula_weight 817.4
_chemical_name_systematic ' ?'
_space_group_IT_number 166
_symmetry_cell_setting trigonal
_symmetry_space_group_name_Hall '-R 3 2"'
_symmetry_space_group_name_H-M 'R -3 m :H'
_audit_creation_method 'Jana2000 Version : 08/11/2007'
_cell_angle_alpha 90
_cell_angle_beta 90
_cell_angle_gamma 120
_cell_formula_units_Z 3
_cell_length_a 5.76048(1)
_cell_length_b 5.76048(1)
_cell_length_c 20.3029(1)
_cell_measurement_temperature 293
_cell_volume 583.453(3)
_computing_publication_material 'Jana2000 (Petricek, Dusek & Palatinus, 2000)'
_computing_structure_refinement 'Jana2000 (Petricek, Dusek & Palatinus, 2000)'
_diffrn_ambient_temperature 293
_diffrn_measurement_device_type BT1
_diffrn_radiation_probe neutron
_diffrn_radiation_type neutron
_diffrn_radiation_wavelength 2.079
_exptl_absorpt_coefficient_mu 0.006
_exptl_absorpt_process_details '(Jana2000; Petricek, Dusek & Palatinus, 2000)'
_exptl_crystal_density_diffrn 6.9771
_exptl_crystal_F_000 216
_pd_char_colour brown
_pd_instr_location ' ?'
_pd_meas_2theta_range_inc 0.05
_pd_meas_2theta_range_max 121.000
_pd_meas_2theta_range_min 3.000
_pd_meas_number_of_points 2361
_pd_proc_2theta_range_inc 0.05
_pd_proc_2theta_range_max 121
_pd_proc_2theta_range_min 3
_pd_proc_ls_background_function '15 Legendre polynoms'
_pd_proc_ls_pref_orient_corr none
_pd_proc_ls_profile_function Gaussian
_pd_proc_ls_prof_R_factor 0.0559
_pd_proc_ls_prof_wR_expected 0.0500
_pd_proc_ls_prof_wR_factor 0.0712
_refine_ls_extinction_method none
_refine_ls_goodness_of_fit_all 2.03
_refine_ls_number_parameters 31
_refine_ls_R_factor_all 0.0722
_refine_ls_R_factor_gt 0.0632
_refine_ls_shift/su_max 0.0165
_refine_ls_shift/su_mean 0.0046
_refine_ls_weighting_scheme sigma
_refine_ls_wR_factor_gt 0.0605
_refine_ls_wR_factor_ref 0.0609
_cod_data_source_file ic100488t_si_002.cif
_cod_data_source_block (I)
_cod_original_sg_symbol_Hall '-R 3;-2"'
_cod_original_sg_symbol_H-M 'R -3 m'
_cod_database_code 4315781
_cod_database_fobs_code 4315781

loop_
_symmetry_equiv_pos_site_id
_symmetry_equiv_pos_as_xyz
1 x,y,z
2 -y,x-y,z
3 -y,-x,z
4 -x+y,-x,z
5 x,x-y,z
6 -x+y,y,z
7 -x,-y,-z
8 y,-x+y,-z
9 y,x,-z
10 x-y,x,-z
11 -x,-x+y,-z
12 x-y,-y,-z
13 2/3+x,1/3+y,1/3+z
14 2/3-y,1/3+x-y,1/3+z
15 2/3-y,1/3-x,1/3+z
16 2/3-x+y,1/3-x,1/3+z
17 2/3+x,1/3+x-y,1/3+z
18 2/3-x+y,1/3+y,1/3+z
19 2/3-x,1/3-y,1/3-z
20 2/3+y,1/3-x+y,1/3-z
21 2/3+y,1/3+x,1/3-z
22 2/3+x-y,1/3+x,1/3-z
23 2/3-x,1/3-x+y,1/3-z
24 2/3+x-y,1/3-y,1/3-z
25 1/3+x,2/3+y,2/3+z
26 1/3-y,2/3+x-y,2/3+z
27 1/3-y,2/3-x,2/3+z
28 1/3-x+y,2/3-x,2/3+z
29 1/3+x,2/3+x-y,2/3+z
30 1/3-x+y,2/3+y,2/3+z
31 1/3-x,2/3-y,2/3-z
32 1/3+y,2/3-x+y,2/3-z
33 1/3+y,2/3+x,2/3-z
34 1/3+x-y,2/3+x,2/3-z
35 1/3-x,2/3-x+y,2/3-z
36 1/3+x-y,2/3-y,2/3-z

loop_
_atom_site_label
_atom_site_type_symbol
_atom_site_fract_x
_atom_site_fract_y
_atom_site_fract_z
_atom_site_adp_type
_atom_site_U_iso_or_equiv
_atom_site_symmetry_multiplicity
_atom_site_occupancy
_atom_site_calc_flag
_atom_site_refinement_flags
_atom_site_disorder_assembly
_atom_site_disorder_group
Pb1 Pb 0 0 0 Uiso 0.061(4) 3 1 d . . .
Pb2 Pb 0.577(2) 0.2886(11) 0.1323(4) Uiso 0.024(5) 18 0.25 d . . .
Bi2 Bi 0.577206 0.288603 0.132307 Uiso 0.024(5) 18 0.0555 d . . .
V1 V 0.333333 -0.333333 0.0693 Uiso 0.038 6 1 d . . .
O1 O 0.333333 -0.333333 -0.0134(5) Uiso 0.065(4) 6 1 d . . .
O2 O 0.1702(7) -0.1702(7) 0.0965(3) Uiso 0.038(2) 18 1 d . . .

loop_
_atom_type_symbol
_atom_type_scat_length_neutron
_atom_type_scat_source
Pb 9.405 International_Tables_Vol_C
Bi 8.532 International_Tables_Vol_C
V -0.382 International_Tables_Vol_C
O 5.803 International_Tables_Vol_C

loop_
_geom_angle_atom_site_label_1
_geom_angle_atom_site_label_2
_geom_angle_atom_site_label_3
_geom_angle_site_symmetry_1
_geom_angle_site_symmetry_2
_geom_angle_site_symmetry_3
_geom_angle
_geom_angle_publ_flag
O2 Pb1 O2 . . 7_555 180 yes
O2 Pb1 O2 . . 2_555 69.13(17) yes
O2 Pb1 O2 . . 8_555 110.87(17) yes
O2 Pb1 O2 . . 4_555 69.13(17) yes
O2 Pb1 O2 . . 10_555 110.87(17) yes
O2 Pb1 O2 7_555 . . 180 yes
O2 Pb1 O2 7_555 . 2_555 110.87(17) yes
O2 Pb1 O2 7_555 . 8_555 69.13(17) yes
O2 Pb1 O2 7_555 . 4_555 110.87(17) yes
O2 Pb1 O2 7_555 . 10_555 69.13(17) yes
O2 Pb1 O2 2_555 . . 69.13(17) yes
O2 Pb1 O2 2_555 . 7_555 110.87(17) yes
O2 Pb1 O2 2_555 . 8_555 180 yes
O2 Pb1 O2 2_555 . 4_555 69.13(13) yes
O2 Pb1 O2 2_555 . 10_555 110.87(13) yes
O2 Pb1 O2 8_555 . . 110.87(17) yes
O2 Pb1 O2 8_555 . 7_555 69.13(17) yes
O2 Pb1 O2 8_555 . 2_555 180 yes
O2 Pb1 O2 8_555 . 4_555 110.87(13) yes
O2 Pb1 O2 8_555 . 10_555 69.13(13) yes
O2 Pb1 O2 4_555 . . 69.13(17) yes
O2 Pb1 O2 4_555 . 7_555 110.87(17) yes
O2 Pb1 O2 4_555 . 2_555 69.13(13) yes
O2 Pb1 O2 4_555 . 8_555 110.87(13) yes
O2 Pb1 O2 4_555 . 10_555 180 yes
O2 Pb1 O2 10_555 . . 110.87(17) yes
O2 Pb1 O2 10_555 . 7_555 69.13(17) yes
O2 Pb1 O2 10_555 . 2_555 110.87(13) yes
O2 Pb1 O2 10_555 . 8_555 69.13(13) yes
O2 Pb1 O2 10_555 . 4_555 180 yes
O1 Pb2 O2 7_655 . . 82.4(2) yes
O1 Pb2 O2 7_655 . 19_555 145.8(4) yes
O1 Pb2 O2 7_655 . 2_555 82.4(3) yes
O1 Pb2 O2 7_655 . 20_555 145.8(4) yes
O1 Pb2 O2 7_655 . 4_655 74.7(3) yes
O1 Pb2 O2 7_655 . 4_665 74.7(2) yes
O2 Pb2 O2 . . 19_555 115.1(4) yes
O2 Pb2 O2 . . 2_555 68.6(3) yes
O2 Pb2 O2 . . 20_555 77.9(2) yes
O2 Pb2 O2 . . 4_655 59.9(2) yes
O2 Pb2 O2 . . 4_665 125.4(5) yes
O2 Pb2 O2 19_555 . . 115.1(4) yes
O2 Pb2 O2 19_555 . 2_555 77.9(4) yes
O2 Pb2 O2 19_555 . 20_555 68.5(3) yes
O2 Pb2 O2 19_555 . 4_655 139.3(3) yes
O2 Pb2 O2 19_555 . 4_665 71.2(3) yes
O2 Pb2 O2 2_555 . . 68.6(3) yes
O2 Pb2 O2 2_555 . 19_555 77.9(4) yes
O2 Pb2 O2 2_555 . 20_555 115.1(4) yes
O2 Pb2 O2 2_555 . 4_655 125.4(3) yes
O2 Pb2 O2 2_555 . 4_665 59.9(3) yes
O2 Pb2 O2 20_555 . . 77.9(2) yes
O2 Pb2 O2 20_555 . 19_555 68.5(3) yes
O2 Pb2 O2 20_555 . 2_555 115.1(4) yes
O2 Pb2 O2 20_555 . 4_655 71.2(3) yes
O2 Pb2 O2 20_555 . 4_665 139.3(4) yes
O2 Pb2 O2 4_655 . . 59.9(2) yes
O2 Pb2 O2 4_655 . 19_555 139.3(3) yes
O2 Pb2 O2 4_655 . 2_555 125.4(3) yes
O2 Pb2 O2 4_655 . 20_555 71.2(3) yes
O2 Pb2 O2 4_655 . 4_665 147.6(3) yes
O2 Pb2 O2 4_665 . . 125.4(5) yes
O2 Pb2 O2 4_665 . 19_555 71.2(3) yes
O2 Pb2 O2 4_665 . 2_555 59.9(3) yes
O2 Pb2 O2 4_665 . 20_555 139.3(4) yes
O2 Pb2 O2 4_665 . 4_655 147.6(3) yes
O1 Bi2 O2 7_655 . . 82.37(12) yes
O1 Bi2 O2 7_655 . 19_555 145.76(10) yes
O1 Bi2 O2 7_655 . 2_555 82.37(13) yes
O1 Bi2 O2 7_655 . 20_555 145.76(13) yes
O1 Bi2 O2 7_655 . 4_655 74.72(10) yes
O1 Bi2 O2 7_655 . 4_665 74.72(11) yes
O2 Bi2 O2 . . 19_555 115.06(13) yes
O2 Bi2 O2 . . 2_555 68.57(15) yes
O2 Bi2 O2 . . 20_555 77.86(15) yes
O2 Bi2 O2 . . 4_655 59.86(14) yes
O2 Bi2 O2 . . 4_665 125.45(15) yes
O2 Bi2 O2 19_555 . . 115.06(13) yes
O2 Bi2 O2 19_555 . 2_555 77.86(16) yes
O2 Bi2 O2 19_555 . 20_555 68.48(17) yes
O2 Bi2 O2 19_555 . 4_655 139.34(15) yes
O2 Bi2 O2 19_555 . 4_665 71.21(15) yes
O2 Bi2 O2 2_555 . . 68.57(15) yes
O2 Bi2 O2 2_555 . 19_555 77.86(16) yes
O2 Bi2 O2 2_555 . 20_555 115.06(15) yes
O2 Bi2 O2 2_555 . 4_655 125.45(15) yes
O2 Bi2 O2 2_555 . 4_665 59.86(14) yes
O2 Bi2 O2 20_555 . . 77.86(15) yes
O2 Bi2 O2 20_555 . 19_555 68.48(17) yes
O2 Bi2 O2 20_555 . 2_555 115.06(15) yes
O2 Bi2 O2 20_555 . 4_655 71.21(17) yes
O2 Bi2 O2 20_555 . 4_665 139.34(17) yes
O2 Bi2 O2 4_655 . . 59.86(14) yes
O2 Bi2 O2 4_655 . 19_555 139.34(15) yes
O2 Bi2 O2 4_655 . 2_555 125.45(15) yes
O2 Bi2 O2 4_655 . 20_555 71.21(17) yes
O2 Bi2 O2 4_655 . 4_665 147.63(15) yes
O2 Bi2 O2 4_665 . . 125.45(15) yes
O2 Bi2 O2 4_665 . 19_555 71.21(15) yes
O2 Bi2 O2 4_665 . 2_555 59.86(14) yes
O2 Bi2 O2 4_665 . 20_555 139.34(17) yes
O2 Bi2 O2 4_665 . 4_655 147.63(15) yes
O1 V1 O2 . . . 108.71(18) yes
O1 V1 O2 . . 2_545 108.71(18) yes
O1 V1 O2 . . 4_655 108.71(18) yes
O2 V1 O2 . . 2_545 110.2(2) yes
O2 V1 O2 . . 4_655 110.2(2) yes
O2 V1 O2 2_545 . . 110.2(2) yes
O2 V1 O2 2_545 . 4_655 110.2(2) yes
O2 V1 O2 4_655 . . 110.2(2) yes
O2 V1 O2 4_655 . 2_545 110.2(2) yes

loop_
_geom_bond_atom_site_label_1
_geom_bond_atom_site_label_2
_geom_bond_site_symmetry_1
_geom_bond_site_symmetry_2
_geom_bond_distance
_geom_bond_publ_flag
Pb1 O2 . . 2.592(5) yes
Pb1 O2 . 7_555 2.592(5) yes
Pb1 O2 . 2_555 2.592(5) yes
Pb1 O2 . 8_555 2.592(5) yes
Pb1 O2 . 4_555 2.592(5) yes
Pb1 O2 . 10_555 2.592(5) yes
Pb2 O1 . 7_655 2.455(13) yes
Pb2 O2 . . 2.611(7) yes
Pb2 O2 . 19_555 2.614(10) yes
Pb2 O2 . 2_555 2.611(14) yes
Pb2 O2 . 20_555 2.614(9) yes
Pb2 O2 . 4_655 2.999(11) yes
Pb2 O2 . 4_665 2.999(9) yes
Bi2 O1 . 7_655 2.455(11) yes
Bi2 O2 . . 2.611(3) yes
Bi2 O2 . 19_555 2.614(5) yes
Bi2 O2 . 2_555 2.611(5) yes
Bi2 O2 . 20_555 2.614(6) yes
Bi2 O2 . 4_655 2.999(5) yes
Bi2 O2 . 4_665 2.999(5) yes
V1 O1 . . 1.679(11) yes
V1 O2 . . 1.719(5) yes
V1 O2 . 2_545 1.719(5) yes
V1 O2 . 4_655 1.719(5) yes
